data_4120763
loop_
_publ_author_name
'Fatemah Habib'
'Gabriel Brunet'
'Veacheslav Vieru'
'Ilia Korobkov'
'Liviu F. Chibotaru'
'Muralee Murugesu'

_publ_section_title
;
 Significant Enhancement of Energy Barriers in Dinuclear Dysprosium
 Single-Molecule Magnets Through Electron-Withdrawing Effects
;
_journal_name_full 'Journal of the American Chemical Society'
_journal_page_first 13242
_journal_page_last 13245
_journal_paper_doi 10.1021/ja404846s
_journal_volume 135
_journal_year 2013
_chemical_formula_sum 'C25 H24 Dy F6 N3 O6'
_chemical_formula_weight 738.97
_chemical_name_systematic
; 
 ? 
;
_space_group_IT_number 14
_symmetry_cell_setting monoclinic
_symmetry_space_group_name_Hall '-P 2yn'
_symmetry_space_group_name_H-M 'P 1 21/n 1'
_atom_sites_solution_hydrogens geom
_atom_sites_solution_primary direct
_atom_sites_solution_secondary difmap
_audit_creation_method SHELXL-97
_cell_angle_alpha 90.00
_cell_angle_beta 99.6190(10)
_cell_angle_gamma 90.00
_cell_formula_units_Z 4
_cell_length_a 12.3340(4)
_cell_length_b 10.6933(4)
_cell_length_c 20.2703(7)
_cell_measurement_reflns_used 9910
_cell_measurement_temperature 200(2)
_cell_measurement_theta_max 28.27
_cell_measurement_theta_min 2.54
_cell_volume 2635.89(16)
_computing_cell_refinement 'APEX II, Bruker (2009)'
_computing_data_collection 'APEX II, Bruker (2009)'
_computing_data_reduction 'XPREP, Bruker (2009)'
_computing_molecular_graphics 'SHELXTL, Bruker (2004)'
_computing_publication_material 'SHELXTL, Bruker (2004)'
_computing_structure_refinement 'SHELXL-97 (Sheldrick, 2008)'
_computing_structure_solution 'SHELXS-97 (Sheldrick, 2008)'
_diffrn_ambient_temperature 200(2)
_diffrn_measured_fraction_theta_full 0.992
_diffrn_measured_fraction_theta_max 0.992
_diffrn_measurement_device_type 'Bruker APEX-II CCD'
_diffrn_measurement_method '\f and \w scans'
_diffrn_radiation_monochromator graphite
_diffrn_radiation_source 'fine-focus sealed tube'
_diffrn_radiation_type MoK\a
_diffrn_radiation_wavelength 0.71073
_diffrn_reflns_av_R_equivalents 0.0232
_diffrn_reflns_av_sigmaI/netI 0.0169
_diffrn_reflns_limit_h_max 14
_diffrn_reflns_limit_h_min -16
_diffrn_reflns_limit_k_max 13
_diffrn_reflns_limit_k_min -14
_diffrn_reflns_limit_l_max 26
_diffrn_reflns_limit_l_min -27
_diffrn_reflns_number 42015
_diffrn_reflns_theta_full 28.29
_diffrn_reflns_theta_max 28.29
_diffrn_reflns_theta_min 1.81
_exptl_absorpt_coefficient_mu 2.924
_exptl_absorpt_correction_T_max 0.8215
_exptl_absorpt_correction_T_min 0.6520
_exptl_absorpt_correction_type multi-scan
_exptl_absorpt_process_details 'SADABS, Bruker (2003)'
_exptl_crystal_colour colourless
_exptl_crystal_density_diffrn 1.862
_exptl_crystal_density_meas ?
_exptl_crystal_description block
_exptl_crystal_F_000 1452
_exptl_crystal_size_max 0.16
_exptl_crystal_size_mid 0.08
_exptl_crystal_size_min 0.07
_refine_diff_density_max 1.156
_refine_diff_density_min -0.581
_refine_diff_density_rms 0.083
_refine_ls_extinction_method none
_refine_ls_goodness_of_fit_ref 1.009
_refine_ls_hydrogen_treatment constr
_refine_ls_matrix_type full
_refine_ls_number_parameters 370
_refine_ls_number_reflns 6498
_refine_ls_number_restraints 0
_refine_ls_restrained_S_all 1.009
_refine_ls_R_factor_all 0.0271
_refine_ls_R_factor_gt 0.0227
_refine_ls_shift/su_max 0.001
_refine_ls_shift/su_mean 0.000
_refine_ls_structure_factor_coef Fsqd
_refine_ls_weighting_details 'calc w=1/[\s^2^(Fo^2^)+(0.0314P)^2^+2.7048P] where P=(Fo^2^+2Fc^2^)/3'
_refine_ls_weighting_scheme calc
_refine_ls_wR_factor_gt 0.0533
_refine_ls_wR_factor_ref 0.0552
_reflns_number_gt 5923
_reflns_number_total 6498
_reflns_threshold_expression >2sigma(I)
_cod_data_source_file ja404846s_Hfac.cif
_cod_data_source_block mm224
_cod_depositor_comments
;
The following automatic conversions were performed:

'_exptl_crystal_density_meas' value 'n/a' was changed to '?' - the
value is perceived as not measured.

Automatic conversion script
Id: cif_fix_values 3008 2015-01-20 13:52:24Z robertas 
;
_cod_database_code 4120763

loop_
_symmetry_equiv_pos_as_xyz
'x, y, z'
'-x+1/2, y+1/2, -z+1/2'
'-x, -y, -z'
'x-1/2, -y-1/2, z-1/2'

loop_
_atom_site_label
_atom_site_type_symbol
_atom_site_fract_x
_atom_site_fract_y
_atom_site_fract_z
_atom_site_U_iso_or_equiv
_atom_site_adp_type
_atom_site_occupancy
_atom_site_symmetry_multiplicity
_atom_site_calc_flag
_atom_site_refinement_flags
Dy1 Dy 0.875398(8) 0.074970(9) 0.029736(5) 0.01685(4) Uani 1 1 d .
F1 F 1.05892(17) 0.30180(19) 0.23230(10) 0.0629(6) Uani 1 1 d .
F2 F 1.0352(2) 0.4699(2) 0.17762(11) 0.0794(8) Uani 1 1 d .
F3 F 0.93444(18) 0.4275(2) 0.24935(11) 0.0677(7) Uani 1 1 d .
F4 F 0.5832(2) 0.3950(3) -0.00091(12) 0.0953(10) Uani 1 1 d .
F5 F 0.53200(16) 0.2965(2) 0.07634(16) 0.0883(9) Uani 1 1 d .
F6 F 0.59574(18) 0.4751(3) 0.09599(16) 0.0986(11) Uani 1 1 d .
O3 O 1.06912(12) 0.08268(13) 0.04027(7) 0.0170(3) Uani 1 1 d .
O1 O 1.20691(14) 0.10152(16) 0.15748(8) 0.0264(4) Uani 1 1 d .
O2 O 0.90021(14) -0.04306(17) 0.11892(8) 0.0277(4) Uani 1 1 d .
O4 O 1.01712(16) -0.12439(19) 0.24149(9) 0.0347(4) Uani 1 1 d .
O5 O 0.94037(13) 0.22364(16) 0.11956(8) 0.0266(4) Uani 1 1 d .
O6 O 0.73399(14) 0.21766(17) 0.04752(9) 0.0296(4) Uani 1 1 d .
N1 N 0.93253(16) 0.23438(19) -0.05264(9) 0.0233(4) Uani 1 1 d .
N2 N 0.73553(16) 0.10395(19) -0.07686(10) 0.0235(4) Uani 1 1 d .
H2A H 0.7548 0.0467 -0.1074 0.028 Uiso 1 1 calc R
N3 N 0.70621(17) -0.06466(19) 0.02419(11) 0.0258(4) Uani 1 1 d .
C1 C 1.12178(17) 0.1911(2) 0.05589(11) 0.0188(4) Uani 1 1 d .
C2 C 1.19882(18) 0.2038(2) 0.11624(11) 0.0220(5) Uani 1 1 d .
C3 C 1.2609(2) 0.3112(2) 0.13002(14) 0.0327(6) Uani 1 1 d .
H3A H 1.3124 0.3170 0.1704 0.039 Uiso 1 1 calc R
C4 C 1.2485(3) 0.4102(3) 0.08551(17) 0.0406(7) Uani 1 1 d .
H4A H 1.2937 0.4823 0.0943 0.049 Uiso 1 1 calc R
C5 C 1.1711(2) 0.4040(2) 0.02858(16) 0.0357(6) Uani 1 1 d .
H5A H 1.1619 0.4727 -0.0016 0.043 Uiso 1 1 calc R
C6 C 1.10494(19) 0.2970(2) 0.01442(12) 0.0244(5) Uani 1 1 d .
C7 C 1.2844(3) 0.1078(3) 0.21789(14) 0.0412(7) Uani 1 1 d .
H7A H 1.2825 0.0295 0.2428 0.062 Uiso 1 1 calc R
H7B H 1.2657 0.1777 0.2451 0.062 Uiso 1 1 calc R
H7C H 1.3583 0.1204 0.2073 0.062 Uiso 1 1 calc R
C8 C 1.0198(2) 0.3004(2) -0.04461(12) 0.0256(5) Uani 1 1 d .
H8A H 1.0300 0.3557 -0.0797 0.031 Uiso 1 1 calc R
C9 C 0.8588(2) 0.2484(3) -0.11703(12) 0.0298(5) Uani 1 1 d .
H9A H 0.8789 0.1871 -0.1496 0.036 Uiso 1 1 calc R
H9B H 0.8664 0.3334 -0.1350 0.036 Uiso 1 1 calc R
C10 C 0.7420(2) 0.2271(2) -0.10754(12) 0.0287(5) Uani 1 1 d .
H10A H 0.7192 0.2929 -0.0783 0.034 Uiso 1 1 calc R
H10B H 0.6923 0.2305 -0.1512 0.034 Uiso 1 1 calc R
C11 C 0.6224(2) 0.0712(2) -0.06861(13) 0.0300(6) Uani 1 1 d .
H11A H 0.5738 0.0708 -0.1127 0.036 Uiso 1 1 calc R
H11B H 0.5940 0.1341 -0.0399 0.036 Uiso 1 1 calc R
C12 C 0.62276(19) -0.0562(3) -0.03690(13) 0.0299(6) Uani 1 1 d .
H12A H 0.5492 -0.0735 -0.0255 0.036 Uiso 1 1 calc R
H12B H 0.6381 -0.1204 -0.0693 0.036 Uiso 1 1 calc R
C13 C 0.6859(2) -0.1462(2) 0.06689(13) 0.0308(5) Uani 1 1 d .
H13A H 0.6178 -0.1891 0.0558 0.037 Uiso 1 1 calc R
C14 C 0.8571(2) -0.1275(2) 0.15286(12) 0.0263(5) Uani 1 1 d .
C15 C 0.7529(2) -0.1815(2) 0.12971(14) 0.0310(5) Uani 1 1 d .
C16 C 0.7110(3) -0.2749(3) 0.16749(16) 0.0411(7) Uani 1 1 d .
H16A H 0.6405 -0.3093 0.1517 0.049 Uiso 1 1 calc R
C17 C 0.7703(3) -0.3171(3) 0.22673(17) 0.0471(8) Uani 1 1 d .
H17A H 0.7420 -0.3818 0.2511 0.057 Uiso 1 1 calc R
C18 C 0.8718(3) -0.2642(3) 0.25048(15) 0.0401(7) Uani 1 1 d .
H18A H 0.9127 -0.2927 0.2916 0.048 Uiso 1 1 calc R
C19 C 0.9144(2) -0.1710(2) 0.21556(13) 0.0297(5) Uani 1 1 d .
C20 C 1.0192(3) 0.0075(3) 0.25470(15) 0.0416(7) Uani 1 1 d .
H20A H 1.0945 0.0333 0.2730 0.062 Uiso 1 1 calc R
H20B H 0.9708 0.0264 0.2871 0.062 Uiso 1 1 calc R
H20C H 0.9938 0.0530 0.2130 0.062 Uiso 1 1 calc R
C21 C 0.90323(19) 0.3146(2) 0.14616(11) 0.0229(5) Uani 1 1 d .
C22 C 0.7991(2) 0.3688(2) 0.12974(13) 0.0297(5) Uani 1 1 d .
H22A H 0.7811 0.4423 0.1519 0.036 Uiso 1 1 calc R
C23 C 0.7227(2) 0.3136(2) 0.08071(12) 0.0259(5) Uani 1 1 d .
C24 C 0.9835(2) 0.3782(3) 0.20266(13) 0.0303(5) Uani 1 1 d .
C25 C 0.6085(2) 0.3742(3) 0.06361(15) 0.0377(6) Uani 1 1 d .

loop_
_atom_site_aniso_label
_atom_site_aniso_U_11
_atom_site_aniso_U_22
_atom_site_aniso_U_33
_atom_site_aniso_U_23
_atom_site_aniso_U_13
_atom_site_aniso_U_12
Dy1 0.01446(6) 0.01778(6) 0.01709(6) -0.00190(4) -0.00094(4) 0.00086(4)
F1 0.0646(13) 0.0530(12) 0.0547(11) -0.0192(9) -0.0375(10) 0.0209(10)
F2 0.0865(17) 0.0775(15) 0.0614(13) 0.0121(12) -0.0247(12) -0.0561(14)
F3 0.0544(12) 0.0960(18) 0.0483(11) -0.0463(11) -0.0043(9) 0.0083(11)
F4 0.0772(17) 0.149(3) 0.0551(14) 0.0164(15) -0.0008(12) 0.0792(18)
F5 0.0257(10) 0.0834(17) 0.155(3) -0.0008(17) 0.0137(13) -0.0018(11)
F6 0.0468(12) 0.0850(17) 0.147(3) -0.0801(18) -0.0337(14) 0.0381(12)
O3 0.0158(7) 0.0155(7) 0.0184(7) -0.0018(5) -0.0011(6) -0.0008(6)
O1 0.0277(9) 0.0274(9) 0.0202(8) -0.0028(6) -0.0074(7) 0.0027(7)
O2 0.0264(9) 0.0320(9) 0.0240(8) 0.0064(7) 0.0025(7) -0.0051(7)
O4 0.0360(10) 0.0362(10) 0.0309(9) 0.0078(8) 0.0023(8) 0.0073(9)
O5 0.0231(8) 0.0270(9) 0.0277(8) -0.0079(7) -0.0016(7) 0.0028(7)
O6 0.0235(8) 0.0311(9) 0.0315(9) -0.0121(8) -0.0035(7) 0.0070(7)
N1 0.0231(9) 0.0249(10) 0.0200(9) 0.0031(8) -0.0021(7) 0.0032(8)
N2 0.0193(9) 0.0266(10) 0.0228(9) -0.0041(8) -0.0018(7) 0.0032(8)
N3 0.0202(10) 0.0272(11) 0.0300(10) -0.0076(8) 0.0040(8) -0.0021(8)
C1 0.0149(10) 0.0182(10) 0.0228(10) -0.0040(8) 0.0013(8) -0.0008(8)
C2 0.0188(10) 0.0220(11) 0.0240(10) -0.0052(9) -0.0002(8) 0.0012(9)
C3 0.0264(12) 0.0304(13) 0.0369(14) -0.0105(11) -0.0077(11) -0.0032(10)
C4 0.0364(15) 0.0270(14) 0.0544(18) -0.0038(12) -0.0042(13) -0.0141(12)
C5 0.0350(14) 0.0225(13) 0.0476(16) 0.0063(11) 0.0013(12) -0.0083(11)
C6 0.0235(11) 0.0205(11) 0.0284(11) 0.0016(9) 0.0017(9) -0.0033(9)
C7 0.0386(15) 0.0505(17) 0.0271(13) -0.0026(12) -0.0156(12) 0.0043(13)
C8 0.0290(12) 0.0217(11) 0.0253(11) 0.0069(9) 0.0020(9) 0.0022(10)
C9 0.0301(13) 0.0357(14) 0.0206(11) 0.0069(10) -0.0041(9) 0.0014(11)
C10 0.0265(12) 0.0318(13) 0.0245(11) 0.0026(10) -0.0058(9) 0.0060(10)
C11 0.0160(11) 0.0398(15) 0.0313(13) -0.0082(11) -0.0046(9) 0.0015(10)
C12 0.0176(11) 0.0382(15) 0.0333(13) -0.0127(11) 0.0027(10) -0.0040(10)
C13 0.0269(12) 0.0282(13) 0.0391(14) -0.0091(11) 0.0111(11) -0.0076(10)
C14 0.0312(13) 0.0218(11) 0.0283(12) 0.0006(9) 0.0118(10) 0.0030(10)
C15 0.0332(14) 0.0259(13) 0.0371(14) -0.0032(10) 0.0151(11) -0.0016(11)
C16 0.0455(16) 0.0300(14) 0.0518(17) -0.0013(13) 0.0194(14) -0.0090(13)
C17 0.064(2) 0.0313(15) 0.0514(18) 0.0116(13) 0.0262(16) -0.0069(15)
C18 0.0566(18) 0.0307(14) 0.0364(14) 0.0081(11) 0.0177(13) 0.0079(13)
C19 0.0355(14) 0.0268(12) 0.0292(12) 0.0024(10) 0.0122(10) 0.0061(11)
C20 0.0439(16) 0.0427(17) 0.0353(14) 0.0021(12) -0.0017(12) -0.0015(14)
C21 0.0239(11) 0.0234(11) 0.0209(10) -0.0029(9) 0.0022(9) -0.0026(9)
C22 0.0265(12) 0.0277(13) 0.0332(13) -0.0116(10) 0.0003(10) 0.0038(10)
C23 0.0223(11) 0.0279(12) 0.0267(11) -0.0047(9) 0.0017(9) 0.0050(10)
C24 0.0288(13) 0.0294(13) 0.0297(12) -0.0075(10) -0.0033(10) 0.0015(11)
C25 0.0277(13) 0.0412(16) 0.0411(15) -0.0169(13) -0.0029(11) 0.0087(12)

loop_
_atom_type_symbol
_atom_type_description
_atom_type_scat_dispersion_real
_atom_type_scat_dispersion_imag
_atom_type_scat_source
C C 0.0033 0.0016 'International Tables Vol C Tables 4.2.6.8 and 6.1.1.4'
H H 0.0000 0.0000 'International Tables Vol C Tables 4.2.6.8 and 6.1.1.4'
N N 0.0061 0.0033 'International Tables Vol C Tables 4.2.6.8 and 6.1.1.4'
O O 0.0106 0.0060 'International Tables Vol C Tables 4.2.6.8 and 6.1.1.4'
F F 0.0171 0.0103 'International Tables Vol C Tables 4.2.6.8 and 6.1.1.4'
Dy Dy -0.1892 4.4098 'International Tables Vol C Tables 4.2.6.8 and 6.1.1.4'

loop_
_geom_angle_atom_site_label_1
_geom_angle_atom_site_label_2
_geom_angle_atom_site_label_3
_geom_angle
_geom_angle_site_symmetry_1
_geom_angle_site_symmetry_3
O2 Dy1 O3 86.88(6) . .
O2 Dy1 O3 94.00(6) . 3_755
O3 Dy1 O3 72.01(6) . 3_755
O2 Dy1 O6 104.42(7) . .
O3 Dy1 O6 135.74(5) . .
O3 Dy1 O6 146.43(5) 3_755 .
O2 Dy1 O5 77.09(6) . .
O3 Dy1 O5 73.14(5) . .
O3 Dy1 O5 144.42(5) 3_755 .
O6 Dy1 O5 68.27(5) . .
O2 Dy1 N2 138.89(7) . .
O3 Dy1 N2 127.08(6) . .
O3 Dy1 N2 78.56(6) 3_755 .
O6 Dy1 N2 69.06(6) . .
O5 Dy1 N2 129.98(6) . .
O2 Dy1 N3 72.48(7) . .
O3 Dy1 N3 146.15(6) . .
O3 Dy1 N3 82.74(6) 3_755 .
O6 Dy1 N3 76.60(6) . .
O5 Dy1 N3 125.16(6) . .
N2 Dy1 N3 66.50(7) . .
O2 Dy1 N1 155.08(6) . .
O3 Dy1 N1 69.66(5) . .
O3 Dy1 N1 86.84(6) 3_755 .
O6 Dy1 N1 87.75(6) . .
O5 Dy1 N1 87.78(6) . .
N2 Dy1 N1 65.67(6) . .
N3 Dy1 N1 132.16(6) . .
O2 Dy1 Dy1 90.56(5) . 3_755
O3 Dy1 Dy1 36.11(3) . 3_755
O3 Dy1 Dy1 35.90(4) 3_755 3_755
O6 Dy1 Dy1 163.30(5) . 3_755
O5 Dy1 Dy1 108.98(4) . 3_755
N2 Dy1 Dy1 104.41(5) . 3_755
N3 Dy1 Dy1 115.70(5) . 3_755
N1 Dy1 Dy1 75.61(4) . 3_755
C1 O3 Dy1 119.59(12) . .
C1 O3 Dy1 125.30(13) . 3_755
Dy1 O3 Dy1 107.99(6) . 3_755
C2 O1 C7 117.2(2) . .
C14 O2 Dy1 145.65(16) . .
C19 O4 C20 114.4(2) . .
C21 O5 Dy1 137.37(15) . .
C23 O6 Dy1 139.17(15) . .
C8 N1 C9 116.2(2) . .
C8 N1 Dy1 127.06(15) . .
C9 N1 Dy1 116.70(15) . .
C10 N2 C11 112.39(19) . .
C10 N2 Dy1 113.09(14) . .
C11 N2 Dy1 113.21(15) . .
C13 N3 C12 114.9(2) . .
C13 N3 Dy1 128.21(17) . .
C12 N3 Dy1 116.85(16) . .
O3 C1 C6 122.58(19) . .
O3 C1 C2 120.8(2) . .
C6 C1 C2 116.6(2) . .
O1 C2 C3 124.0(2) . .
O1 C2 C1 114.72(19) . .
C3 C2 C1 121.3(2) . .
C2 C3 C4 120.5(2) . .
C5 C4 C3 119.8(2) . .
C4 C5 C6 120.6(3) . .
C1 C6 C5 120.7(2) . .
C1 C6 C8 121.8(2) . .
C5 C6 C8 117.5(2) . .
N1 C8 C6 124.7(2) . .
N1 C9 C10 109.6(2) . .
N2 C10 C9 108.2(2) . .
N2 C11 C12 109.1(2) . .
N3 C12 C11 111.5(2) . .
N3 C13 C15 128.6(2) . .
O2 C14 C15 122.4(2) . .
O2 C14 C19 120.9(2) . .
C15 C14 C19 116.7(2) . .
C16 C15 C14 120.3(3) . .
C16 C15 C13 117.1(3) . .
C14 C15 C13 122.6(2) . .
C17 C16 C15 121.2(3) . .
C16 C17 C18 119.2(3) . .
C19 C18 C17 121.2(3) . .
O4 C19 C18 118.1(2) . .
O4 C19 C14 120.5(2) . .
C18 C19 C14 121.4(3) . .
O5 C21 C22 127.9(2) . .
O5 C21 C24 115.6(2) . .
C22 C21 C24 116.4(2) . .
C23 C22 C21 118.9(2) . .
O6 C23 C22 127.9(2) . .
O6 C23 C25 114.0(2) . .
C22 C23 C25 118.1(2) . .
F1 C24 F2 106.8(3) . .
F1 C24 F3 107.3(2) . .
F2 C24 F3 106.9(3) . .
F1 C24 C21 112.6(2) . .
F2 C24 C21 109.6(2) . .
F3 C24 C21 113.3(2) . .
F6 C25 F5 106.0(3) . .
F6 C25 F4 109.7(3) . .
F5 C25 F4 104.1(3) . .
F6 C25 C23 115.1(2) . .
F5 C25 C23 110.5(3) . .
F4 C25 C23 110.7(2) . .

loop_
_geom_bond_atom_site_label_1
_geom_bond_atom_site_label_2
_geom_bond_distance
_geom_bond_site_symmetry_2
Dy1 O2 2.1839(17) .
Dy1 O3 2.3645(15) .
Dy1 O3 2.3766(15) 3_755
Dy1 O6 2.3895(16) .
Dy1 O5 2.4489(16) .
Dy1 N2 2.5487(19) .
Dy1 N3 2.553(2) .
Dy1 N1 2.566(2) .
Dy1 Dy1 3.8353(2) 3_755
F1 C24 1.307(3) .
F2 C24 1.317(4) .
F3 C24 1.316(3) .
F4 C25 1.312(4) .
F5 C25 1.315(4) .
F6 C25 1.286(3) .
O3 C1 1.341(3) .
O3 Dy1 2.3766(15) 3_755
O1 C2 1.370(3) .
O1 C7 1.423(3) .
O2 C14 1.301(3) .
O4 C19 1.381(3) .
O4 C20 1.435(4) .
O5 C21 1.236(3) .
O6 C23 1.247(3) .
N1 C8 1.274(3) .
N1 C9 1.469(3) .
N2 C10 1.464(3) .
N2 C11 1.475(3) .
N3 C13 1.282(3) .
N3 C12 1.475(3) .
C1 C6 1.405(3) .
C1 C2 1.425(3) .
C2 C3 1.382(3) .
C3 C4 1.383(4) .
C4 C5 1.371(4) .
C5 C6 1.407(3) .
C6 C8 1.455(3) .
C9 C10 1.502(4) .
C11 C12 1.506(4) .
C13 C15 1.448(4) .
C14 C15 1.416(4) .
C14 C19 1.425(3) .
C15 C16 1.408(4) .
C16 C17 1.373(5) .
C17 C18 1.385(5) .
C18 C19 1.376(4) .
C21 C22 1.398(3) .
C21 C24 1.541(3) .
C22 C23 1.382(3) .
C23 C25 1.536(3) .

loop_
_geom_torsion_atom_site_label_1
_geom_torsion_atom_site_label_2
_geom_torsion_atom_site_label_3
_geom_torsion_atom_site_label_4
_geom_torsion
_geom_torsion_site_symmetry_1
_geom_torsion_site_symmetry_4
O2 Dy1 O3 C1 -112.76(15) . .
O3 Dy1 O3 C1 152.01(18) 3_755 .
O6 Dy1 O3 C1 -5.22(18) . .
O5 Dy1 O3 C1 -35.32(15) . .
N2 Dy1 O3 C1 92.45(16) . .
N3 Dy1 O3 C1 -164.26(15) . .
N1 Dy1 O3 C1 58.65(15) . .
Dy1 Dy1 O3 C1 152.01(18) 3_755 .
O2 Dy1 O3 Dy1 95.23(7) . 3_755
O3 Dy1 O3 Dy1 0.0 3_755 3_755
O6 Dy1 O3 Dy1 -157.22(7) . 3_755
O5 Dy1 O3 Dy1 172.68(7) . 3_755
N2 Dy1 O3 Dy1 -59.55(9) . 3_755
N3 Dy1 O3 Dy1 43.73(13) . 3_755
N1 Dy1 O3 Dy1 -93.36(7) . 3_755
O3 Dy1 O2 C14 -156.6(3) . .
O3 Dy1 O2 C14 -84.9(3) 3_755 .
O6 Dy1 O2 C14 66.8(3) . .
O5 Dy1 O2 C14 130.0(3) . .
N2 Dy1 O2 C14 -7.7(3) . .
N3 Dy1 O2 C14 -3.8(3) . .
N1 Dy1 O2 C14 -176.0(2) . .
Dy1 Dy1 O2 C14 -120.6(3) 3_755 .
O2 Dy1 O5 C21 -114.0(2) . .
O3 Dy1 O5 C21 155.3(2) . .
O3 Dy1 O5 C21 167.3(2) 3_755 .
O6 Dy1 O5 C21 -2.5(2) . .
N2 Dy1 O5 C21 30.7(3) . .
N3 Dy1 O5 C21 -56.7(3) . .
N1 Dy1 O5 C21 85.9(2) . .
Dy1 Dy1 O5 C21 159.9(2) 3_755 .
O2 Dy1 O6 C23 76.6(3) . .
O3 Dy1 O6 C23 -24.0(3) . .
O3 Dy1 O6 C23 -162.2(2) 3_755 .
O5 Dy1 O6 C23 7.1(3) . .
N2 Dy1 O6 C23 -146.1(3) . .
N3 Dy1 O6 C23 144.2(3) . .
N1 Dy1 O6 C23 -81.4(3) . .
Dy1 Dy1 O6 C23 -76.5(3) 3_755 .
O2 Dy1 N1 C8 -10.4(3) . .
O3 Dy1 N1 C8 -31.1(2) . .
O3 Dy1 N1 C8 -103.1(2) 3_755 .
O6 Dy1 N1 C8 110.0(2) . .
O5 Dy1 N1 C8 41.7(2) . .
N2 Dy1 N1 C8 178.0(2) . .
N3 Dy1 N1 C8 179.63(19) . .
Dy1 Dy1 N1 C8 -68.5(2) 3_755 .
O2 Dy1 N1 C9 167.34(17) . .
O3 Dy1 N1 C9 146.62(18) . .
O3 Dy1 N1 C9 74.64(17) 3_755 .
O6 Dy1 N1 C9 -72.22(17) . .
O5 Dy1 N1 C9 -140.54(17) . .
N2 Dy1 N1 C9 -4.23(16) . .
N3 Dy1 N1 C9 -2.6(2) . .
Dy1 Dy1 N1 C9 109.22(17) 3_755 .
O2 Dy1 N2 C10 159.27(15) . .
O3 Dy1 N2 C10 -61.04(17) . .
O3 Dy1 N2 C10 -117.82(16) 3_755 .
O6 Dy1 N2 C10 71.17(16) . .
O5 Dy1 N2 C10 38.13(19) . .
N3 Dy1 N2 C10 155.19(17) . .
N1 Dy1 N2 C10 -26.12(15) . .
Dy1 Dy1 N2 C10 -92.69(16) 3_755 .
O2 Dy1 N2 C11 30.0(2) . .
O3 Dy1 N2 C11 169.65(14) . .
O3 Dy1 N2 C11 112.87(16) 3_755 .
O6 Dy1 N2 C11 -58.14(15) . .
O5 Dy1 N2 C11 -91.18(17) . .
N3 Dy1 N2 C11 25.88(15) . .
N1 Dy1 N2 C11 -155.43(17) . .
Dy1 Dy1 N2 C11 138.00(15) 3_755 .
O2 Dy1 N3 C13 1.4(2) . .
O3 Dy1 N3 C13 56.4(3) . .
O3 Dy1 N3 C13 97.9(2) 3_755 .
O6 Dy1 N3 C13 -108.7(2) . .
O5 Dy1 N3 C13 -58.0(2) . .
N2 Dy1 N3 C13 178.6(2) . .
N1 Dy1 N3 C13 176.94(19) . .
Dy1 Dy1 N3 C13 83.3(2) 3_755 .
O2 Dy1 N3 C12 -175.44(17) . .
O3 Dy1 N3 C12 -120.41(16) . .
O3 Dy1 N3 C12 -78.90(16) 3_755 .
O6 Dy1 N3 C12 74.46(16) . .
O5 Dy1 N3 C12 125.16(16) . .
N2 Dy1 N3 C12 1.75(15) . .
N1 Dy1 N3 C12 0.1(2) . .
Dy1 Dy1 N3 C12 -93.53(16) 3_755 .
Dy1 O3 C1 C6 -62.5(3) . .
Dy1 O3 C1 C6 84.3(2) 3_755 .
Dy1 O3 C1 C2 117.68(19) . .
Dy1 O3 C1 C2 -95.5(2) 3_755 .
C7 O1 C2 C3 -0.1(4) . .
C7 O1 C2 C1 178.7(2) . .
O3 C1 C2 O1 -4.7(3) . .
C6 C1 C2 O1 175.5(2) . .
O3 C1 C2 C3 174.1(2) . .
C6 C1 C2 C3 -5.7(3) . .
O1 C2 C3 C4 179.4(3) . .
C1 C2 C3 C4 0.8(4) . .
C2 C3 C4 C5 2.7(5) . .
C3 C4 C5 C6 -1.0(5) . .
O3 C1 C6 C5 -172.4(2) . .
C2 C1 C6 C5 7.4(4) . .
O3 C1 C6 C8 7.2(4) . .
C2 C1 C6 C8 -173.0(2) . .
C4 C5 C6 C1 -4.3(4) . .
C4 C5 C6 C8 176.1(3) . .
C9 N1 C8 C6 -177.8(2) . .
Dy1 N1 C8 C6 -0.1(4) . .
C1 C6 C8 N1 25.2(4) . .
C5 C6 C8 N1 -155.2(3) . .
C8 N1 C9 C10 -149.3(2) . .
Dy1 N1 C9 C10 32.7(3) . .
C11 N2 C10 C9 -177.03(19) . .
Dy1 N2 C10 C9 53.2(2) . .
N1 C9 C10 N2 -55.7(3) . .
C10 N2 C11 C12 179.99(19) . .
Dy1 N2 C11 C12 -50.3(2) . .
C13 N3 C12 C11 154.5(2) . .
Dy1 N3 C12 C11 -28.3(2) . .
N2 C11 C12 N3 51.2(3) . .
C12 N3 C13 C15 176.8(2) . .
Dy1 N3 C13 C15 0.0(4) . .
Dy1 O2 C14 C15 4.1(5) . .
Dy1 O2 C14 C19 -176.6(2) . .
O2 C14 C15 C16 178.4(2) . .
C19 C14 C15 C16 -1.0(4) . .
O2 C14 C15 C13 -0.5(4) . .
C19 C14 C15 C13 -179.9(2) . .
N3 C13 C15 C16 -179.9(3) . .
N3 C13 C15 C14 -0.9(4) . .
C14 C15 C16 C17 -1.0(4) . .
C13 C15 C16 C17 178.0(3) . .
C15 C16 C17 C18 1.8(5) . .
C16 C17 C18 C19 -0.5(5) . .
C20 O4 C19 C18 -121.3(3) . .
C20 O4 C19 C14 61.6(3) . .
C17 C18 C19 O4 -178.6(3) . .
C17 C18 C19 C14 -1.6(4) . .
O2 C14 C19 O4 -0.1(4) . .
C15 C14 C19 O4 179.3(2) . .
O2 C14 C19 C18 -177.1(2) . .
C15 C14 C19 C18 2.3(4) . .
Dy1 O5 C21 C22 -1.6(4) . .
Dy1 O5 C21 C24 -179.21(17) . .
O5 C21 C22 C23 4.1(4) . .
C24 C21 C22 C23 -178.2(2) . .
Dy1 O6 C23 C22 -7.6(5) . .
Dy1 O6 C23 C25 172.77(19) . .
C21 C22 C23 O6 0.1(4) . .
C21 C22 C23 C25 179.7(2) . .
O5 C21 C24 F1 -26.4(3) . .
C22 C21 C24 F1 155.6(3) . .
O5 C21 C24 F2 92.3(3) . .
C22 C21 C24 F2 -85.7(3) . .
O5 C21 C24 F3 -148.5(2) . .
C22 C21 C24 F3 33.6(3) . .
O6 C23 C25 F6 -178.3(3) . .
C22 C23 C25 F6 2.0(4) . .
O6 C23 C25 F5 61.6(3) . .
C22 C23 C25 F5 -118.1(3) . .
O6 C23 C25 F4 -53.2(4) . .
C22 C23 C25 F4 127.1(3) . .
